data_7123736
loop_
_publ_author_name
'Basuyaux, Ga\"etan'
'Desmarchelier, Alaric'
'Gontard, Geoffrey'
'Vanthuyne, Nicolas'
'Moussa, Jamal'
'Amouri, Hani Haniel'
'Raynal, Matthieu'
'Bouteiller, Laurent'

_publ_section_title
;
 Extra hydrogen bonding interactions by peripheral indole groups stabilize
 benzene-1,3,5-tricarboxamide helical assemblies
;
_journal_name_full 'Chemical Communications'
_journal_paper_doi 10.1039/C9CC03906F
_journal_year 2019
_chemical_absolute_configuration rmad
_chemical_formula_moiety 'C51 H54 N6 O9'
_chemical_formula_sum 'C51 H54 N6 O9'
_chemical_formula_weight 895.00
_space_group_crystal_system hexagonal
_space_group_IT_number 173
_space_group_name_Hall 'P 6c'
_space_group_name_H-M_alt 'P 63'
_symmetry_space_group_name_Hall 'P 6c'
_symmetry_space_group_name_H-M 'P 63'
_atom_sites_solution_hydrogens geom
_atom_sites_solution_primary dual
_atom_sites_solution_secondary difmap
_audit_creation_method SHELXL-2017/1
_audit_update_record
;
2019-04-10 deposited with the CCDC.    2019-06-27 downloaded from the CCDC.
;
_cell_angle_alpha 90
_cell_angle_beta 90
_cell_angle_gamma 120
_cell_formula_units_Z 2
_cell_length_a 19.4557(4)
_cell_length_b 19.4557(4)
_cell_length_c 7.0842(2)
_cell_measurement_reflns_used 9905
_cell_measurement_temperature 200(1)
_cell_measurement_theta_max 66.65
_cell_measurement_theta_min 4.55
_cell_volume 2322.28(9)
_computing_cell_refinement 'Bruker SAINT'
_computing_data_collection 'Bruker APEX2'
_computing_data_reduction 'Bruker SAINT'
_computing_molecular_graphics 'SXGRAPH (Farrugia, 2012)'
_computing_publication_material 'WinGX (Farrugia, 2012)'
_computing_structure_refinement 'SHELXL (Sheldrick, 2015)'
_computing_structure_solution 'SHELXT (Sheldrick, 2015)'
_diffrn_ambient_temperature 200(1)
_diffrn_measured_fraction_theta_full 0.999
_diffrn_measured_fraction_theta_max 0.999
_diffrn_measurement_device_type 'Bruker APEX-II CCD'
_diffrn_measurement_method '\f and \w scans'
_diffrn_radiation_source micro-source
_diffrn_radiation_type CuK\a
_diffrn_radiation_wavelength 1.54178
_diffrn_reflns_av_R_equivalents 0.0568
_diffrn_reflns_av_unetI/netI 0.0280
_diffrn_reflns_Laue_measured_fraction_full 0.999
_diffrn_reflns_Laue_measured_fraction_max 0.999
_diffrn_reflns_limit_h_max 23
_diffrn_reflns_limit_h_min -23
_diffrn_reflns_limit_k_max 22
_diffrn_reflns_limit_k_min -23
_diffrn_reflns_limit_l_max 8
_diffrn_reflns_limit_l_min -8
_diffrn_reflns_number 25067
_diffrn_reflns_point_group_measured_fraction_full 0.998
_diffrn_reflns_point_group_measured_fraction_max 0.997
_diffrn_reflns_theta_full 66.500
_diffrn_reflns_theta_max 66.648
_diffrn_reflns_theta_min 4.545
_exptl_absorpt_coefficient_mu 0.723
_exptl_absorpt_correction_T_max 1.000
_exptl_absorpt_correction_T_min 0.670
_exptl_absorpt_correction_type numerical
_exptl_absorpt_process_details
; 
 SADABS : Krause, L., Herbst-Irmer, R., Sheldrick G.M. & Stalke D.,
 J. Appl. Cryst. 48 (2015) 3-10
;
_exptl_crystal_colour colourless
_exptl_crystal_density_diffrn 1.280
_exptl_crystal_density_method 'not measured'
_exptl_crystal_description rod
_exptl_crystal_F_000 948
_exptl_crystal_size_max 0.55
_exptl_crystal_size_mid 0.1
_exptl_crystal_size_min 0.05
_refine_diff_density_max 0.354
_refine_diff_density_min -0.203
_refine_diff_density_rms 0.038
_refine_ls_abs_structure_details
;
 Flack x determined using 1146 quotients [(I+)-(I-)]/[(I+)+(I-)]
 (Parsons, Flack and Wagner, Acta Cryst. B69 (2013) 249-259).
;
_refine_ls_abs_structure_Flack 0.00(17)
_refine_ls_extinction_method none
_refine_ls_goodness_of_fit_ref 1.042
_refine_ls_hydrogen_treatment constr
_refine_ls_matrix_type full
_refine_ls_number_parameters 199
_refine_ls_number_reflns 2747
_refine_ls_number_restraints 1
_refine_ls_restrained_S_all 1.042
_refine_ls_R_factor_all 0.0349
_refine_ls_R_factor_gt 0.0325
_refine_ls_shift/su_max 0.000
_refine_ls_shift/su_mean 0.000
_refine_ls_structure_factor_coef Fsqd
_refine_ls_weighting_details 'w=1/[\s^2^(Fo^2^)+(0.0554P)^2^+0.3398P] where P=(Fo^2^+2Fc^2^)/3'
_refine_ls_weighting_scheme calc
_refine_ls_wR_factor_gt 0.0849
_refine_ls_wR_factor_ref 0.0869
_reflns_Friedel_coverage 0.834
_reflns_Friedel_fraction_full 0.997
_reflns_Friedel_fraction_max 0.994
_reflns_number_gt 2614
_reflns_number_total 2747
_reflns_threshold_expression 'I > 2\s(I)'
_cod_data_source_file c9cc03906f2.cif
_cod_data_source_block (S)-BTA_Trp-i-Pr
_cod_original_cell_volume 2322.28(12)
_cod_database_code 7123736
_shelx_shelxl_version_number 2017/1
_shelx_space_group_comment
;
The symmetry employed for this shelxl refinement is uniquely defined
by the following loop, which should always be used as a source of
symmetry information in preference to the above space-group names.
They are only intended as comments.
;

loop_
_space_group_symop_operation_xyz
'x, y, z'
'-y, x-y, z'
'-x+y, -x, z'
'-x, -y, z+1/2'
'y, -x+y, z+1/2'
'x-y, x, z+1/2'

loop_
_atom_site_label
_atom_site_type_symbol
_atom_site_fract_x
_atom_site_fract_y
_atom_site_fract_z
_atom_site_U_iso_or_equiv
_atom_site_adp_type
_atom_site_occupancy
_atom_site_site_symmetry_order
_atom_site_calc_flag
_atom_site_refinement_flags_posn
_atom_site_refinement_flags_adp
O1 O 0.08249(9) 0.20902(8) 0.6626(2) 0.0234(3) Uani 1 1 d . .
O2 O 0.17102(10) 0.28029(10) 0.1209(3) 0.0338(4) Uani 1 1 d . .
O3 O 0.24947(10) 0.40060(9) 0.2511(3) 0.0316(4) Uani 1 1 d . .
N1 N 0.16697(10) 0.20428(10) 0.4499(3) 0.0218(4) Uani 1 1 d . .
H1A H 0.178251 0.173210 0.382429 0.026 Uiso 1 1 calc R U
N2 N 0.32324(12) 0.26512(12) 0.9696(3) 0.0328(5) Uani 1 1 d . .
H2 H 0.304159 0.237715 1.074290 0.039 Uiso 1 1 calc R U
C1 C 0.08229(12) 0.03224(12) 0.5443(3) 0.0183(4) Uani 1 1 d . .
H1B H 0.138213 0.054014 0.544075 0.022 Uiso 1 1 calc R U
C2 C 0.05041(12) 0.08219(12) 0.5445(3) 0.0177(4) Uani 1 1 d . .
C3 C 0.10179(12) 0.17091(12) 0.5561(3) 0.0186(4) Uani 1 1 d . .
C4 C 0.22058(13) 0.28985(12) 0.4399(3) 0.0238(5) Uani 1 1 d . .
H4 H 0.205380 0.315095 0.542230 0.029 Uiso 1 1 calc R U
C5 C 0.20968(13) 0.32108(13) 0.2504(4) 0.0248(5) Uani 1 1 d . .
C6 C 0.24000(16) 0.44118(15) 0.0865(4) 0.0354(6) Uani 1 1 d . .
H6 H 0.183216 0.412409 0.045434 0.043 Uiso 1 1 calc R U
C7 C 0.2916(2) 0.44264(19) -0.0742(5) 0.0492(8) Uani 1 1 d . .
H7A H 0.284720 0.469809 -0.182783 0.074 Uiso 1 1 calc R U
H7B H 0.347326 0.470925 -0.034505 0.074 Uiso 1 1 calc R U
H7C H 0.276299 0.388128 -0.109546 0.074 Uiso 1 1 calc R U
C8 C 0.26153(18) 0.52312(15) 0.1553(5) 0.0461(7) Uani 1 1 d . .
H8A H 0.256371 0.553396 0.051186 0.069 Uiso 1 1 calc R U
H8B H 0.225779 0.518500 0.258164 0.069 Uiso 1 1 calc R U
H8C H 0.316405 0.550556 0.201190 0.069 Uiso 1 1 calc R U
C9 C 0.30757(13) 0.31250(15) 0.4715(4) 0.0293(5) Uani 1 1 d . .
H9A H 0.319369 0.277967 0.391471 0.035 Uiso 1 1 calc R U
H9B H 0.342067 0.367855 0.428573 0.035 Uiso 1 1 calc R U
C10 C 0.32857(14) 0.30599(13) 0.6704(4) 0.0268(5) Uani 1 1 d . .
C11 C 0.28169(14) 0.25363(14) 0.8062(4) 0.0296(5) Uani 1 1 d . .
H11 H 0.227507 0.214527 0.789143 0.036 Uiso 1 1 calc R U
C12 C 0.39947(14) 0.32618(15) 0.9445(4) 0.0313(5) Uani 1 1 d . .
C13 C 0.40509(14) 0.35404(14) 0.7584(4) 0.0284(5) Uani 1 1 d . .
C14 C 0.47720(15) 0.41820(15) 0.6964(4) 0.0356(6) Uani 1 1 d . .
H14 H 0.482676 0.438050 0.571458 0.043 Uiso 1 1 calc R U
C15 C 0.54012(16) 0.45182(17) 0.8216(5) 0.0445(7) Uani 1 1 d . .
H15 H 0.588910 0.496134 0.782526 0.053 Uiso 1 1 calc R U
C16 C 0.53348(17) 0.42198(19) 1.0046(5) 0.0475(8) Uani 1 1 d . .
H16 H 0.578319 0.445458 1.085841 0.057 Uiso 1 1 calc R U
C17 C 0.46351(17) 0.35946(17) 1.0691(4) 0.0408(6) Uani 1 1 d . .
H17 H 0.458914 0.339657 1.193794 0.049 Uiso 1 1 calc R U

loop_
_atom_site_aniso_label
_atom_site_aniso_U_11
_atom_site_aniso_U_22
_atom_site_aniso_U_33
_atom_site_aniso_U_23
_atom_site_aniso_U_13
_atom_site_aniso_U_12
O1 0.0260(7) 0.0217(7) 0.0218(8) -0.0007(6) 0.0057(7) 0.0113(6)
O2 0.0379(9) 0.0277(8) 0.0312(10) -0.0016(8) -0.0036(8) 0.0130(7)
O3 0.0353(9) 0.0214(8) 0.0327(9) 0.0031(7) 0.0016(8) 0.0101(7)
N1 0.0234(9) 0.0182(8) 0.0215(9) -0.0017(8) 0.0047(8) 0.0085(7)
N2 0.0327(11) 0.0348(11) 0.0254(11) 0.0031(9) 0.0033(9) 0.0128(9)
C1 0.0203(10) 0.0228(10) 0.0112(9) 0.0000(8) 0.0013(8) 0.0103(9)
C2 0.0223(10) 0.0193(10) 0.0100(9) 0.0008(8) 0.0011(8) 0.0092(8)
C3 0.0214(10) 0.0224(10) 0.0119(9) 0.0021(8) -0.0002(8) 0.0109(9)
C4 0.0230(10) 0.0187(10) 0.0247(11) -0.0008(9) 0.0050(9) 0.0067(8)
C5 0.0224(10) 0.0221(11) 0.0275(12) 0.0005(10) 0.0061(10) 0.0092(9)
C6 0.0362(13) 0.0305(13) 0.0400(15) 0.0087(11) 0.0050(11) 0.0170(11)
C7 0.0630(19) 0.0478(17) 0.0417(17) 0.0130(14) 0.0163(15) 0.0313(15)
C8 0.0478(15) 0.0309(13) 0.0626(19) 0.0080(14) 0.0116(16) 0.0220(12)
C9 0.0247(11) 0.0290(11) 0.0274(12) 0.0029(10) 0.0059(10) 0.0083(9)
C10 0.0252(11) 0.0243(11) 0.0274(12) -0.0027(10) 0.0014(10) 0.0096(9)
C11 0.0263(12) 0.0311(12) 0.0263(12) -0.0010(10) 0.0016(10) 0.0105(10)
C12 0.0293(12) 0.0330(12) 0.0311(13) -0.0056(11) 0.0004(11) 0.0152(10)
C13 0.0275(12) 0.0260(11) 0.0313(12) -0.0030(10) 0.0029(11) 0.0130(10)
C14 0.0294(12) 0.0281(12) 0.0428(17) -0.0016(11) 0.0036(11) 0.0094(10)
C15 0.0307(14) 0.0339(14) 0.0562(18) -0.0100(13) -0.0004(13) 0.0067(12)
C16 0.0350(15) 0.0506(17) 0.0505(18) -0.0177(14) -0.0123(13) 0.0165(13)
C17 0.0424(15) 0.0473(16) 0.0318(14) -0.0083(12) -0.0057(12) 0.0219(13)

loop_
_atom_type_symbol
_atom_type_description
_atom_type_scat_dispersion_real
_atom_type_scat_dispersion_imag
_atom_type_scat_source
C C 0.0181 0.0091 'International Tables Vol C Tables 4.2.6.8 and 6.1.1.4'
H H 0.0000 0.0000 'International Tables Vol C Tables 4.2.6.8 and 6.1.1.4'
N N 0.0311 0.0180 'International Tables Vol C Tables 4.2.6.8 and 6.1.1.4'
O O 0.0492 0.0322 'International Tables Vol C Tables 4.2.6.8 and 6.1.1.4'

loop_
_geom_angle_atom_site_label_1
_geom_angle_atom_site_label_2
_geom_angle_atom_site_label_3
_geom_angle
_geom_angle_site_symmetry_1
_geom_angle_site_symmetry_3
C5 O3 C6 117.5(2) . .
C3 N1 C4 123.17(18) . .
C11 N2 C12 109.1(2) . .
C2 C1 C2 120.0(2) . 3
C1 C2 C1 120.0(2) . 2
C1 C2 C3 122.00(19) . .
C1 C2 C3 117.88(18) 2 .
O1 C3 N1 123.48(19) . .
O1 C3 C2 119.56(18) . .
N1 C3 C2 116.96(18) . .
N1 C4 C5 109.49(19) . .
N1 C4 C9 112.13(18) . .
C5 C4 C9 111.42(19) . .
O2 C5 O3 125.1(2) . .
O2 C5 C4 125.0(2) . .
O3 C5 C4 109.9(2) . .
O3 C6 C7 110.3(2) . .
O3 C6 C8 105.5(2) . .
C7 C6 C8 113.1(2) . .
C10 C9 C4 115.0(2) . .
C11 C10 C13 105.5(2) . .
C11 C10 C9 128.3(2) . .
C13 C10 C9 126.2(2) . .
N2 C11 C10 110.8(2) . .
N2 C12 C17 130.4(3) . .
N2 C12 C13 107.3(2) . .
C17 C12 C13 122.3(2) . .
C14 C13 C12 119.1(2) . .
C14 C13 C10 133.6(3) . .
C12 C13 C10 107.3(2) . .
C15 C14 C13 118.4(3) . .
C14 C15 C16 121.4(3) . .
C17 C16 C15 121.4(3) . .
C16 C17 C12 117.4(3) . .

loop_
_geom_bond_atom_site_label_1
_geom_bond_atom_site_label_2
_geom_bond_distance
_geom_bond_site_symmetry_2
O1 C3 1.240(3) .
O2 C5 1.200(3) .
O3 C5 1.340(3) .
O3 C6 1.471(3) .
N1 C3 1.331(3) .
N1 C4 1.459(3) .
N2 C11 1.365(3) .
N2 C12 1.371(3) .
C1 C2 1.390(3) .
C1 C2 1.404(3) 3
C2 C3 1.503(3) .
C4 C5 1.531(4) .
C4 C9 1.537(3) .
C6 C7 1.508(4) .
C6 C8 1.512(4) .
C9 C10 1.490(4) .
C10 C11 1.366(4) .
C10 C13 1.445(3) .
C12 C17 1.394(4) .
C12 C13 1.409(4) .
C13 C14 1.403(4) .
C14 C15 1.383(4) .
C15 C16 1.400(5) .
C16 C17 1.373(4) .
